data_7019730
loop_
_publ_author_name
'Feldhaus, Philipp'
'Schirmer, Birgitta'
'Wibbeling, Birgit'
'Daniliuc, Constantin G.'
'Fr\"ohlich, Roland'
'Grimme, Stefan'
'Kehr, Gerald'
'Erker, Gerhard'

_publ_section_title
;
 Frustrated Lewis pair addition to conjugated diynes: Formation of
 zwitterionic 1,2,3-butatriene derivatives.
;
_journal_issue 30
_journal_name_full 'Dalton transactions (Cambridge, England : 2003)'
_journal_page_first 9135
_journal_page_last 9142
_journal_paper_doi 10.1039/c2dt30321c
_journal_volume 41
_journal_year 2012
_chemical_formula_sum 'C32 H25 B F15 P'
_chemical_formula_weight 736.30
_chemical_name_systematic
;
?
;
_space_group_IT_number 14
_symmetry_cell_setting monoclinic
_symmetry_space_group_name_Hall '-P 2yn'
_symmetry_space_group_name_H-M 'P 1 21/n 1'
_atom_sites_solution_hydrogens 'at P1 from difmap, others geom'
_atom_sites_solution_primary direct
_atom_sites_solution_secondary difmap
_audit_creation_method SHELXL-97
_cell_angle_alpha 90.00
_cell_angle_beta 105.939(3)
_cell_angle_gamma 90.00
_cell_formula_units_Z 4
_cell_length_a 13.6661(5)
_cell_length_b 15.4254(4)
_cell_length_c 15.4744(4)
_cell_measurement_reflns_used 5326
_cell_measurement_temperature 223(2)
_cell_measurement_theta_max 68.25
_cell_measurement_theta_min 0.88
_cell_volume 3136.67(17)
_computing_cell_refinement 'Collect (Nonius B.V., 1998)'
_computing_data_collection 'Collect (Nonius B.V., 1998)'
_computing_data_reduction 'Denzo-SMN (Otwinowski & Minor, 1997)'
_computing_molecular_graphics 'XP (BrukerAXS, 2000)'
_computing_publication_material 'SHELXL-97 (Sheldrick, 1997)'
_computing_structure_refinement 'SHELXL-97 (Sheldrick, 1997)'
_computing_structure_solution 'SHELXS-97 (Sheldrick, 1990)'
_diffrn_ambient_temperature 223(2)
_diffrn_measured_fraction_theta_full 0.972
_diffrn_measured_fraction_theta_max 0.972
_diffrn_measurement_device_type 'Nonius KappaCCD APEXII'
_diffrn_measurement_method '\w and \f scans'
_diffrn_radiation_monochromator graphite
_diffrn_radiation_source 'fine-focus sealed tube'
_diffrn_radiation_type CuK\a
_diffrn_radiation_wavelength 1.54178
_diffrn_reflns_av_R_equivalents 0.050
_diffrn_reflns_av_sigmaI/netI 0.0227
_diffrn_reflns_limit_h_max 15
_diffrn_reflns_limit_h_min -15
_diffrn_reflns_limit_k_max 18
_diffrn_reflns_limit_k_min -17
_diffrn_reflns_limit_l_max 17
_diffrn_reflns_limit_l_min -18
_diffrn_reflns_number 24861
_diffrn_reflns_theta_full 66.96
_diffrn_reflns_theta_max 66.96
_diffrn_reflns_theta_min 3.83
_exptl_absorpt_coefficient_mu 1.822
_exptl_absorpt_correction_T_max 0.9645
_exptl_absorpt_correction_T_min 0.4628
_exptl_absorpt_correction_type multi-scan
_exptl_absorpt_process_details 'Denzo (Otwinowski, Borek, Majewski & Minor, 2003)'
_exptl_crystal_colour colourless
_exptl_crystal_density_diffrn 1.559
_exptl_crystal_density_method 'not measured'
_exptl_crystal_description plate
_exptl_crystal_F_000 1488
_exptl_crystal_size_max 0.50
_exptl_crystal_size_mid 0.25
_exptl_crystal_size_min 0.02
_refine_diff_density_max 0.226
_refine_diff_density_min -0.269
_refine_diff_density_rms 0.043
_refine_ls_extinction_method none
_refine_ls_goodness_of_fit_ref 1.017
_refine_ls_hydrogen_treatment mixed
_refine_ls_matrix_type full
_refine_ls_number_parameters 453
_refine_ls_number_reflns 5435
_refine_ls_number_restraints 0
_refine_ls_restrained_S_all 1.017
_refine_ls_R_factor_all 0.0466
_refine_ls_R_factor_gt 0.0405
_refine_ls_shift/su_max 0.001
_refine_ls_shift/su_mean 0.000
_refine_ls_structure_factor_coef Fsqd
_refine_ls_weighting_details 'calc w=1/[\s^2^(Fo^2^)+(0.0524P)^2^+1.8276P] where P=(Fo^2^+2Fc^2^)/3'
_refine_ls_weighting_scheme calc
_refine_ls_wR_factor_gt 0.1014
_refine_ls_wR_factor_ref 0.1069
_reflns_number_gt 4795
_reflns_number_total 5435
_reflns_threshold_expression >2sigma(I)
_cod_data_source_file c2dt30321c.txt
_cod_data_source_block erk6191
_cod_original_cell_volume 3136.67(16)
_cod_original_sg_symbol_H-M P21/n
_cod_database_code 7019730

loop_
_symmetry_equiv_pos_as_xyz
'x, y, z'
'-x+1/2, y+1/2, -z+1/2'
'-x, -y, -z'
'x-1/2, -y-1/2, z-1/2'

loop_
_atom_site_label
_atom_site_type_symbol
_atom_site_fract_x
_atom_site_fract_y
_atom_site_fract_z
_atom_site_U_iso_or_equiv
_atom_site_adp_type
_atom_site_occupancy
_atom_site_symmetry_multiplicity
_atom_site_calc_flag
_atom_site_refinement_flags
P1 P 0.42912(4) 0.71731(3) 1.07351(3) 0.03826(14) Uani 1 1 d .
H1 H 0.4712(17) 0.6441(14) 1.1117(15) 0.046 Uiso 1 1 d .
B1 B 0.59129(16) 0.70267(14) 0.86603(14) 0.0319(4) Uani 1 1 d .
C1 C 0.58363(15) 0.60635(13) 1.00444(13) 0.0380(4) Uani 1 1 d .
H1A H 0.6254 0.6232 1.0635 0.057 Uiso 1 1 calc R
H1B H 0.6245 0.5738 0.9735 0.057 Uiso 1 1 calc R
H1C H 0.5276 0.5706 1.0108 0.057 Uiso 1 1 calc R
C2 C 0.54194(13) 0.68702(12) 0.95048(12) 0.0312(4) Uani 1 1 d .
C3 C 0.47865(14) 0.74063(12) 0.97906(12) 0.0335(4) Uani 1 1 d .
C4 C 0.43646(14) 0.82155(13) 0.94000(13) 0.0377(4) Uani 1 1 d .
C5 C 0.39455(17) 0.88875(15) 0.91692(16) 0.0481(5) Uani 1 1 d .
C6 C 0.3416(2) 0.97075(17) 0.8879(2) 0.0788(9) Uani 1 1 d .
H6A H 0.3342 0.9793 0.8244 0.118 Uiso 1 1 calc R
H6B H 0.3806 1.0182 0.9218 0.118 Uiso 1 1 calc R
H6C H 0.2748 0.9690 0.8985 0.118 Uiso 1 1 calc R
C11 C 0.47516(18) 0.79522(16) 1.16686(15) 0.0501(5) Uani 1 1 d .
C12 C 0.59154(19) 0.7943(2) 1.18541(18) 0.0649(7) Uani 1 1 d .
H12A H 0.6097 0.8119 1.1317 0.097 Uiso 1 1 calc R
H12B H 0.6169 0.7363 1.2024 0.097 Uiso 1 1 calc R
H12C H 0.6214 0.8342 1.2339 0.097 Uiso 1 1 calc R
C13 C 0.4345(2) 0.88712(18) 1.1450(2) 0.0732(8) Uani 1 1 d .
H13A H 0.4616 0.9243 1.1965 0.110 Uiso 1 1 calc R
H13B H 0.3608 0.8865 1.1306 0.110 Uiso 1 1 calc R
H13C H 0.4551 0.9089 1.0939 0.110 Uiso 1 1 calc R
C14 C 0.4465(2) 0.7621(2) 1.25035(17) 0.0703(8) Uani 1 1 d .
H14A H 0.4710 0.7032 1.2634 0.105 Uiso 1 1 calc R
H14B H 0.3731 0.7631 1.2391 0.105 Uiso 1 1 calc R
H14C H 0.4773 0.7990 1.3013 0.105 Uiso 1 1 calc R
C21 C 0.29148(16) 0.69085(15) 1.03355(16) 0.0487(5) Uani 1 1 d .
C22 C 0.2801(2) 0.6333(2) 0.95105(19) 0.0675(7) Uani 1 1 d .
H22A H 0.2100 0.6142 0.9291 0.101 Uiso 1 1 calc R
H22B H 0.3243 0.5833 0.9672 0.101 Uiso 1 1 calc R
H22C H 0.2987 0.6660 0.9044 0.101 Uiso 1 1 calc R
C23 C 0.22422(19) 0.7703(2) 1.0087(3) 0.0779(9) Uani 1 1 d .
H23A H 0.1535 0.7526 0.9893 0.117 Uiso 1 1 calc R
H23B H 0.2415 0.8012 0.9602 0.117 Uiso 1 1 calc R
H23C H 0.2347 0.8080 1.0606 0.117 Uiso 1 1 calc R
C24 C 0.2620(2) 0.6391(2) 1.1069(2) 0.0861(10) Uani 1 1 d .
H24A H 0.2675 0.6760 1.1589 0.129 Uiso 1 1 calc R
H24B H 0.3073 0.5899 1.1241 0.129 Uiso 1 1 calc R
H24C H 0.1925 0.6188 1.0844 0.129 Uiso 1 1 calc R
C31 C 0.71198(14) 0.72119(13) 0.92137(12) 0.0338(4) Uani 1 1 d .
C32 C 0.79426(15) 0.66572(14) 0.93001(13) 0.0394(4) Uani 1 1 d .
F32 F 0.78115(9) 0.58580(8) 0.89331(9) 0.0517(3) Uani 1 1 d .
C33 C 0.89317(15) 0.68680(16) 0.97625(14) 0.0460(5) Uani 1 1 d .
F33 F 0.96953(9) 0.63058(10) 0.97983(10) 0.0638(4) Uani 1 1 d .
C34 C 0.91359(15) 0.76451(17) 1.02011(14) 0.0482(5) Uani 1 1 d .
F34 F 1.00898(9) 0.78481(11) 1.06665(10) 0.0680(4) Uani 1 1 d .
C35 C 0.83452(16) 0.82054(15) 1.01771(14) 0.0444(5) Uani 1 1 d .
F35 F 0.85281(10) 0.89664(10) 1.06129(10) 0.0644(4) Uani 1 1 d .
C36 C 0.73755(14) 0.79768(13) 0.96932(13) 0.0375(4) Uani 1 1 d .
F36 F 0.66404(8) 0.85683(8) 0.96896(8) 0.0451(3) Uani 1 1 d .
C41 C 0.54147(14) 0.78181(12) 0.79598(12) 0.0344(4) Uani 1 1 d .
C42 C 0.59247(16) 0.84965(13) 0.76836(13) 0.0397(4) Uani 1 1 d .
F42 F 0.69488(9) 0.85659(8) 0.79762(8) 0.0498(3) Uani 1 1 d .
C43 C 0.5450(2) 0.91445(14) 0.71022(15) 0.0500(6) Uani 1 1 d .
F43 F 0.59958(13) 0.97855(9) 0.68753(10) 0.0701(4) Uani 1 1 d .
C44 C 0.4418(2) 0.91306(16) 0.67524(16) 0.0567(6) Uani 1 1 d .
F44 F 0.39363(15) 0.97604(11) 0.61958(11) 0.0879(5) Uani 1 1 d .
C45 C 0.38722(18) 0.84546(17) 0.69724(15) 0.0537(6) Uani 1 1 d .
F45 F 0.28549(11) 0.84229(12) 0.66323(11) 0.0794(5) Uani 1 1 d .
C46 C 0.43755(16) 0.78179(14) 0.75473(13) 0.0411(5) Uani 1 1 d .
F46 F 0.37869(9) 0.71737(8) 0.77219(8) 0.0498(3) Uani 1 1 d .
C51 C 0.57442(14) 0.61698(12) 0.79819(12) 0.0340(4) Uani 1 1 d .
C52 C 0.50061(15) 0.55345(13) 0.78980(13) 0.0371(4) Uani 1 1 d .
F52 F 0.43818(9) 0.55239(8) 0.84448(8) 0.0464(3) Uani 1 1 d .
C53 C 0.48327(16) 0.48816(14) 0.72635(14) 0.0438(5) Uani 1 1 d .
F53 F 0.40889(10) 0.42923(9) 0.72261(10) 0.0607(4) Uani 1 1 d .
C54 C 0.54043(18) 0.48323(14) 0.66656(14) 0.0482(5) Uani 1 1 d .
F54 F 0.52348(13) 0.42068(9) 0.60378(10) 0.0710(4) Uani 1 1 d .
C55 C 0.61437(17) 0.54473(14) 0.67057(14) 0.0460(5) Uani 1 1 d .
F55 F 0.67054(12) 0.54213(10) 0.61171(10) 0.0667(4) Uani 1 1 d .
C56 C 0.62837(15) 0.60917(13) 0.73452(13) 0.0384(4) Uani 1 1 d .
F56 F 0.69906(9) 0.66980(8) 0.73190(8) 0.0484(3) Uani 1 1 d .

loop_
_atom_site_aniso_label
_atom_site_aniso_U_11
_atom_site_aniso_U_22
_atom_site_aniso_U_33
_atom_site_aniso_U_23
_atom_site_aniso_U_13
_atom_site_aniso_U_12
P1 0.0384(3) 0.0443(3) 0.0382(3) -0.0023(2) 0.0209(2) -0.0004(2)
B1 0.0286(10) 0.0358(11) 0.0338(11) -0.0014(9) 0.0128(9) 0.0000(8)
C1 0.0378(10) 0.0429(11) 0.0356(10) 0.0027(8) 0.0142(8) 0.0024(8)
C2 0.0256(9) 0.0347(10) 0.0331(9) -0.0037(8) 0.0077(7) -0.0043(7)
C3 0.0305(9) 0.0381(10) 0.0349(10) -0.0018(8) 0.0140(8) -0.0029(8)
C4 0.0339(10) 0.0424(11) 0.0423(11) -0.0034(9) 0.0199(8) -0.0016(9)
C5 0.0463(12) 0.0436(12) 0.0607(14) 0.0007(10) 0.0254(11) 0.0064(10)
C6 0.0788(19) 0.0502(15) 0.112(2) 0.0138(16) 0.0338(18) 0.0229(14)
C11 0.0514(13) 0.0603(14) 0.0423(12) -0.0103(10) 0.0193(10) 0.0018(11)
C12 0.0536(14) 0.0869(19) 0.0546(14) -0.0205(14) 0.0155(12) -0.0088(13)
C13 0.086(2) 0.0614(16) 0.0673(17) -0.0262(14) 0.0135(15) 0.0045(14)
C14 0.0747(18) 0.098(2) 0.0463(14) -0.0093(14) 0.0303(13) 0.0059(16)
C21 0.0410(11) 0.0575(13) 0.0574(13) -0.0070(11) 0.0299(10) -0.0100(10)
C22 0.0495(14) 0.0833(19) 0.0752(17) -0.0272(15) 0.0263(13) -0.0213(13)
C23 0.0385(13) 0.0782(19) 0.122(3) -0.0047(18) 0.0302(15) -0.0008(13)
C24 0.0750(19) 0.112(3) 0.085(2) 0.0077(19) 0.0449(17) -0.0359(18)
C31 0.0308(9) 0.0427(11) 0.0313(9) 0.0007(8) 0.0141(8) -0.0007(8)
C32 0.0358(10) 0.0487(12) 0.0363(10) -0.0031(9) 0.0144(8) 0.0030(9)
F32 0.0429(7) 0.0510(7) 0.0605(8) -0.0104(6) 0.0128(6) 0.0109(5)
C33 0.0287(10) 0.0697(15) 0.0424(11) 0.0022(11) 0.0145(9) 0.0077(10)
F33 0.0349(7) 0.0914(11) 0.0645(9) -0.0045(8) 0.0128(6) 0.0181(7)
C34 0.0280(10) 0.0770(16) 0.0396(11) -0.0027(11) 0.0094(8) -0.0091(10)
F34 0.0314(6) 0.1076(12) 0.0614(9) -0.0146(8) 0.0064(6) -0.0135(7)
C35 0.0390(11) 0.0562(13) 0.0407(11) -0.0111(10) 0.0153(9) -0.0118(10)
F35 0.0513(8) 0.0720(9) 0.0681(9) -0.0288(7) 0.0134(7) -0.0190(7)
C36 0.0325(10) 0.0461(11) 0.0376(10) -0.0032(9) 0.0160(8) -0.0014(8)
F36 0.0388(6) 0.0459(7) 0.0533(7) -0.0126(5) 0.0173(5) -0.0013(5)
C41 0.0377(10) 0.0382(10) 0.0295(9) -0.0020(8) 0.0128(8) 0.0020(8)
C42 0.0464(11) 0.0410(11) 0.0366(10) -0.0026(9) 0.0196(9) 0.0004(9)
F42 0.0472(7) 0.0558(7) 0.0535(7) 0.0048(6) 0.0258(6) -0.0089(6)
C43 0.0741(16) 0.0391(12) 0.0464(12) 0.0053(10) 0.0328(12) 0.0058(11)
F43 0.1073(12) 0.0458(8) 0.0747(10) 0.0147(7) 0.0547(9) 0.0016(8)
C44 0.0772(17) 0.0514(14) 0.0441(12) 0.0144(11) 0.0207(12) 0.0258(12)
F44 0.1106(14) 0.0787(11) 0.0757(11) 0.0383(9) 0.0278(10) 0.0433(10)
C45 0.0473(13) 0.0668(15) 0.0435(12) 0.0037(11) 0.0065(10) 0.0166(11)
F45 0.0499(8) 0.1048(12) 0.0720(10) 0.0181(9) -0.0023(7) 0.0230(8)
C46 0.0419(11) 0.0459(12) 0.0364(10) 0.0002(9) 0.0121(9) 0.0025(9)
F46 0.0349(6) 0.0595(8) 0.0515(7) 0.0022(6) 0.0059(5) -0.0046(5)
C51 0.0320(9) 0.0375(10) 0.0326(9) 0.0000(8) 0.0093(8) 0.0011(8)
C52 0.0352(10) 0.0413(11) 0.0366(10) 0.0001(8) 0.0131(8) 0.0005(8)
F52 0.0429(6) 0.0528(7) 0.0495(7) -0.0056(6) 0.0227(5) -0.0107(5)
C53 0.0436(11) 0.0404(11) 0.0451(12) -0.0030(9) 0.0082(9) -0.0066(9)
F53 0.0587(8) 0.0542(8) 0.0688(9) -0.0146(7) 0.0167(7) -0.0212(6)
C54 0.0615(14) 0.0428(12) 0.0400(11) -0.0096(9) 0.0134(10) 0.0000(10)
F54 0.0991(12) 0.0587(9) 0.0602(9) -0.0275(7) 0.0305(8) -0.0142(8)
C55 0.0557(13) 0.0478(12) 0.0405(11) -0.0027(9) 0.0231(10) 0.0022(10)
F55 0.0897(11) 0.0681(9) 0.0592(8) -0.0173(7) 0.0493(8) -0.0076(8)
C56 0.0394(10) 0.0405(11) 0.0382(10) -0.0012(9) 0.0154(8) -0.0020(9)
F56 0.0532(7) 0.0518(7) 0.0498(7) -0.0070(6) 0.0303(6) -0.0111(6)

loop_
_atom_type_symbol
_atom_type_description
_atom_type_scat_dispersion_real
_atom_type_scat_dispersion_imag
_atom_type_scat_source
C C 0.0181 0.0091 'International Tables Vol C Tables 4.2.6.8 and 6.1.1.4'
H H 0.0000 0.0000 'International Tables Vol C Tables 4.2.6.8 and 6.1.1.4'
B B 0.0090 0.0039 'International Tables Vol C Tables 4.2.6.8 and 6.1.1.4'
F F 0.0727 0.0534 'International Tables Vol C Tables 4.2.6.8 and 6.1.1.4'
P P 0.2955 0.4335 'International Tables Vol C Tables 4.2.6.8 and 6.1.1.4'

loop_
_geom_angle_atom_site_label_1
_geom_angle_atom_site_label_2
_geom_angle_atom_site_label_3
_geom_angle
C3 P1 C11 112.29(10)
C3 P1 C21 110.15(9)
C11 P1 C21 119.91(10)
C3 P1 H1 108.4(9)
C11 P1 H1 101.0(9)
C21 P1 H1 103.7(10)
C2 B1 C41 116.44(15)
C2 B1 C31 100.45(14)
C41 B1 C31 112.55(16)
C2 B1 C51 111.63(15)
C41 B1 C51 102.27(15)
C31 B1 C51 114.06(15)
C2 C1 H1A 109.5
C2 C1 H1B 109.5
H1A C1 H1B 109.5
C2 C1 H1C 109.5
H1A C1 H1C 109.5
H1B C1 H1C 109.5
C3 C2 C1 119.79(17)
C3 C2 B1 127.39(17)
C1 C2 B1 112.53(15)
C2 C3 C4 127.67(17)
C2 C3 P1 123.81(15)
C4 C3 P1 108.48(13)
C5 C4 C3 170.7(2)
C4 C5 C6 179.1(3)
C5 C6 H6A 109.5
C5 C6 H6B 109.5
H6A C6 H6B 109.5
C5 C6 H6C 109.5
H6A C6 H6C 109.5
H6B C6 H6C 109.5
C13 C11 C14 109.5(2)
C13 C11 C12 110.2(2)
C14 C11 C12 109.2(2)
C13 C11 P1 113.86(17)
C14 C11 P1 109.25(18)
C12 C11 P1 104.61(15)
C11 C12 H12A 109.5
C11 C12 H12B 109.5
H12A C12 H12B 109.5
C11 C12 H12C 109.5
H12A C12 H12C 109.5
H12B C12 H12C 109.5
C11 C13 H13A 109.5
C11 C13 H13B 109.5
H13A C13 H13B 109.5
C11 C13 H13C 109.5
H13A C13 H13C 109.5
H13B C13 H13C 109.5
C11 C14 H14A 109.5
C11 C14 H14B 109.5
H14A C14 H14B 109.5
C11 C14 H14C 109.5
H14A C14 H14C 109.5
H14B C14 H14C 109.5
C23 C21 C22 110.0(2)
C23 C21 C24 110.2(2)
C22 C21 C24 109.3(2)
C23 C21 P1 113.25(17)
C22 C21 P1 105.52(14)
C24 C21 P1 108.46(19)
C21 C22 H22A 109.5
C21 C22 H22B 109.5
H22A C22 H22B 109.5
C21 C22 H22C 109.5
H22A C22 H22C 109.5
H22B C22 H22C 109.5
C21 C23 H23A 109.5
C21 C23 H23B 109.5
H23A C23 H23B 109.5
C21 C23 H23C 109.5
H23A C23 H23C 109.5
H23B C23 H23C 109.5
C21 C24 H24A 109.5
C21 C24 H24B 109.5
H24A C24 H24B 109.5
C21 C24 H24C 109.5
H24A C24 H24C 109.5
H24B C24 H24C 109.5
C36 C31 C32 113.21(17)
C36 C31 B1 119.40(16)
C32 C31 B1 127.31(17)
F32 C32 C33 115.51(18)
F32 C32 C31 120.79(18)
C33 C32 C31 123.7(2)
F33 C33 C34 119.60(19)
F33 C33 C32 120.4(2)
C34 C33 C32 119.99(19)
F34 C34 C33 120.4(2)
F34 C34 C35 120.5(2)
C33 C34 C35 119.03(19)
F35 C35 C34 119.94(19)
F35 C35 C36 121.0(2)
C34 C35 C36 119.0(2)
F36 C36 C35 115.54(18)
F36 C36 C31 119.53(17)
C35 C36 C31 124.92(19)
C46 C41 C42 113.29(18)
C46 C41 B1 119.17(17)
C42 C41 B1 127.48(17)
F42 C42 C43 114.76(19)
F42 C42 C41 121.18(18)
C43 C42 C41 124.1(2)
F43 C43 C44 119.7(2)
F43 C43 C42 120.5(2)
C44 C43 C42 119.8(2)
F44 C44 C43 120.9(2)
F44 C44 C45 120.1(2)
C43 C44 C45 119.0(2)
F45 C45 C46 120.4(2)
F45 C45 C44 120.2(2)
C46 C45 C44 119.4(2)
F46 C46 C45 115.77(19)
F46 C46 C41 119.88(18)
C45 C46 C41 124.3(2)
C52 C51 C56 112.75(17)
C52 C51 B1 126.27(16)
C56 C51 B1 120.53(17)
F52 C52 C53 114.84(17)
F52 C52 C51 121.07(17)
C53 C52 C51 124.08(18)
F53 C53 C54 119.73(19)
F53 C53 C52 120.04(19)
C54 C53 C52 120.23(19)
F54 C54 C53 120.8(2)
F54 C54 C55 120.4(2)
C53 C54 C55 118.72(19)
F55 C55 C54 119.90(19)
F55 C55 C56 121.1(2)
C54 C55 C56 119.04(19)
F56 C56 C55 115.87(17)
F56 C56 C51 118.94(17)
C55 C56 C51 125.17(19)

loop_
_geom_bond_atom_site_label_1
_geom_bond_atom_site_label_2
_geom_bond_distance
P1 C3 1.8076(18)
P1 C11 1.851(2)
P1 C21 1.857(2)
P1 H1 1.33(2)
B1 C2 1.645(3)
B1 C41 1.650(3)
B1 C31 1.661(3)
B1 C51 1.664(3)
C1 C2 1.520(3)
C1 H1A 0.9700
C1 H1B 0.9700
C1 H1C 0.9700
C2 C3 1.356(3)
C3 C4 1.437(3)
C4 C5 1.191(3)
C5 C6 1.465(3)
C6 H6A 0.9700
C6 H6B 0.9700
C6 H6C 0.9700
C11 C13 1.527(4)
C11 C14 1.537(3)
C11 C12 1.537(3)
C12 H12A 0.9700
C12 H12B 0.9700
C12 H12C 0.9700
C13 H13A 0.9700
C13 H13B 0.9700
C13 H13C 0.9700
C14 H14A 0.9700
C14 H14B 0.9700
C14 H14C 0.9700
C21 C23 1.517(4)
C21 C22 1.527(3)
C21 C24 1.529(3)
C22 H22A 0.9700
C22 H22B 0.9700
C22 H22C 0.9700
C23 H23A 0.9700
C23 H23B 0.9700
C23 H23C 0.9700
C24 H24A 0.9700
C24 H24B 0.9700
C24 H24C 0.9700
C31 C36 1.386(3)
C31 C32 1.390(3)
C32 F32 1.349(2)
C32 C33 1.383(3)
C33 F33 1.346(2)
C33 C34 1.368(3)
C34 F34 1.342(2)
C34 C35 1.376(3)
C35 F35 1.343(3)
C35 C36 1.377(3)
C36 F36 1.356(2)
C41 C46 1.388(3)
C41 C42 1.388(3)
C42 F42 1.352(2)
C42 C43 1.382(3)
C43 F43 1.342(3)
C43 C44 1.364(4)
C44 F44 1.345(3)
C44 C45 1.378(4)
C45 F45 1.345(3)
C45 C46 1.376(3)
C46 F46 1.351(2)
C51 C52 1.387(3)
C51 C56 1.388(3)
C52 F52 1.357(2)
C52 C53 1.381(3)
C53 F53 1.353(2)
C53 C54 1.367(3)
C54 F54 1.343(2)
C54 C55 1.375(3)
C55 F55 1.343(2)
C55 C56 1.378(3)
C56 F56 1.353(2)

loop_
_geom_torsion_atom_site_label_1
_geom_torsion_atom_site_label_2
_geom_torsion_atom_site_label_3
_geom_torsion_atom_site_label_4
_geom_torsion
C41 B1 C2 C3 -13.2(3)
C31 B1 C2 C3 108.6(2)
C51 B1 C2 C3 -130.15(19)
C41 B1 C2 C1 173.00(16)
C31 B1 C2 C1 -65.19(18)
C51 B1 C2 C1 56.1(2)
C1 C2 C3 C4 176.35(18)
B1 C2 C3 C4 3.0(3)
C1 C2 C3 P1 -6.3(3)
B1 C2 C3 P1 -179.64(14)
C11 P1 C3 C2 115.34(17)
C21 P1 C3 C2 -108.25(17)
C11 P1 C3 C4 -66.87(16)
C21 P1 C3 C4 69.55(16)
C2 C3 C4 C5 177.9(13)
P1 C3 C4 C5 0.2(14)
C3 C4 C5 C6 -75(18)
C3 P1 C11 C13 67.5(2)
C21 P1 C11 C13 -64.2(2)
C3 P1 C11 C14 -169.68(16)
C21 P1 C11 C14 58.6(2)
C3 P1 C11 C12 -52.8(2)
C21 P1 C11 C12 175.48(17)
C3 P1 C21 C23 -78.9(2)
C11 P1 C21 C23 53.8(2)
C3 P1 C21 C22 41.5(2)
C11 P1 C21 C22 174.10(17)
C3 P1 C21 C24 158.51(19)
C11 P1 C21 C24 -68.9(2)
C2 B1 C31 C36 -70.1(2)
C41 B1 C31 C36 54.4(2)
C51 B1 C31 C36 170.35(16)
C2 B1 C31 C32 106.4(2)
C41 B1 C31 C32 -129.1(2)
C51 B1 C31 C32 -13.1(3)
C36 C31 C32 F32 174.90(17)
B1 C31 C32 F32 -1.8(3)
C36 C31 C32 C33 -4.4(3)
B1 C31 C32 C33 178.86(19)
F32 C32 C33 F33 2.4(3)
C31 C32 C33 F33 -178.25(18)
F32 C32 C33 C34 -176.40(19)
C31 C32 C33 C34 3.0(3)
F33 C33 C34 F34 -0.1(3)
C32 C33 C34 F34 178.7(2)
F33 C33 C34 C35 -178.5(2)
C32 C33 C34 C35 0.3(3)
F34 C34 C35 F35 0.8(3)
C33 C34 C35 F35 179.15(19)
F34 C34 C35 C36 -179.99(19)
C33 C34 C35 C36 -1.6(3)
F35 C35 C36 F36 0.2(3)
C34 C35 C36 F36 -178.95(18)
F35 C35 C36 C31 179.04(18)
C34 C35 C36 C31 -0.2(3)
C32 C31 C36 F36 -178.19(17)
B1 C31 C36 F36 -1.2(3)
C32 C31 C36 C35 3.1(3)
B1 C31 C36 C35 -179.96(19)
C2 B1 C41 C46 -55.5(2)
C31 B1 C41 C46 -170.72(16)
C51 B1 C41 C46 66.5(2)
C2 B1 C41 C42 127.7(2)
C31 B1 C41 C42 12.5(3)
C51 B1 C41 C42 -110.3(2)
C46 C41 C42 F42 -175.97(17)
B1 C41 C42 F42 1.0(3)
C46 C41 C42 C43 4.0(3)
B1 C41 C42 C43 -179.02(19)
F42 C42 C43 F43 -0.8(3)
C41 C42 C43 F43 179.17(18)
F42 C42 C43 C44 178.86(19)
C41 C42 C43 C44 -1.1(3)
F43 C43 C44 F44 -1.3(3)
C42 C43 C44 F44 179.0(2)
F43 C43 C44 C45 178.2(2)
C42 C43 C44 C45 -1.5(3)
F44 C44 C45 F45 -0.1(4)
C43 C44 C45 F45 -179.6(2)
F44 C44 C45 C46 -179.6(2)
C43 C44 C45 C46 0.9(4)
F45 C45 C46 F46 1.1(3)
C44 C45 C46 F46 -179.4(2)
F45 C45 C46 C41 -177.1(2)
C44 C45 C46 C41 2.4(3)
C42 C41 C46 F46 177.18(17)
B1 C41 C46 F46 -0.1(3)
C42 C41 C46 C45 -4.7(3)
B1 C41 C46 C45 178.09(19)
C2 B1 C51 C52 22.2(3)
C41 B1 C51 C52 -103.0(2)
C31 B1 C51 C52 135.20(19)
C2 B1 C51 C56 -166.13(17)
C41 B1 C51 C56 68.7(2)
C31 B1 C51 C56 -53.1(2)
C56 C51 C52 F52 -177.90(17)
B1 C51 C52 F52 -5.7(3)
C56 C51 C52 C53 1.2(3)
B1 C51 C52 C53 173.40(19)
F52 C52 C53 F53 -0.3(3)
C51 C52 C53 F53 -179.46(19)
F52 C52 C53 C54 179.06(19)
C51 C52 C53 C54 -0.1(3)
F53 C53 C54 F54 0.2(3)
C52 C53 C54 F54 -179.2(2)
F53 C53 C54 C55 178.8(2)
C52 C53 C54 C55 -0.5(3)
F54 C54 C55 F55 -0.4(3)
C53 C54 C55 F55 -179.0(2)
F54 C54 C55 C56 178.6(2)
C53 C54 C55 C56 0.0(3)
F55 C55 C56 F56 2.0(3)
C54 C55 C56 F56 -177.0(2)
F55 C55 C56 C51 -179.7(2)
C54 C55 C56 C51 1.3(3)
C52 C51 C56 F56 176.44(17)
B1 C51 C56 F56 3.7(3)
C52 C51 C56 C55 -1.8(3)
B1 C51 C56 C55 -174.54(19)
